data_4081010
loop_
_publ_author_name
'Gehrmann, Thorsten'
'Lloret-Fillol, Julio'
'Herrmann, Heike'
'Wadepohl, Hubert'
'Gade, Lutz H.'

_publ_section_title
;
 Zirconium Hydrazides as Metallanitrene Synthons: Release of Molecular
 N2from a Hydrazinediido Complex Induced by Oxidative N--N Bond Cleavage
;
_journal_issue 14
_journal_name_full Organometallics
_journal_page_first 3877
_journal_paper_doi 10.1021/om400337g
_journal_volume 32
_journal_year 2013
_chemical_formula_sum 'C39 H56 N4 S Si2 Zr'
_chemical_formula_weight 760.34
_chemical_properties_physical air-sensitive
_space_group_IT_number 2
_symmetry_cell_setting triclinic
_symmetry_Int_Tables_number 2
_symmetry_space_group_name_Hall '-P 1'
_symmetry_space_group_name_H-M 'P -1'
_atom_sites_solution_hydrogens geom
_atom_sites_solution_primary heavy
_atom_sites_solution_secondary difmap
_audit_block_code ga_tg14
_audit_creation_method SHELXL-97
_audit_update_record 'Mon Nov 12 18:16:57 CET 2012'
_cell_angle_alpha 86.117(6)
_cell_angle_beta 87.819(6)
_cell_angle_gamma 77.450(13)
_cell_formula_units_Z 2
_cell_length_a 9.582(5)
_cell_length_b 10.413(5)
_cell_length_c 20.309(10)
_cell_measurement_temperature 100(2)
_cell_volume 1972.9(17)
_computing_cell_refinement
;
SAINT 8.x (Bruker AXS, 1997-2011). Includes estimated systematic errors
 of the unit cell constants from Monte Carlo simulations.
;
_computing_data_collection 'SMART-5.631 (Bruker AXS, 2003)'
_computing_data_reduction 'SAINT 8.x (Bruker AXS, 1997-2011)'
_computing_publication_material 'encif (Wadepohl, 2012); encifer 1.4 (CCDC, 2011)'
_computing_structure_refinement 'SHELXL-97 (Sheldrick, 2008)'
_computing_structure_solution 'DIRDIF (Beurskens et al., 1999-2008)'
_diffrn_ambient_environment 'perfluoro polyether oil'
_diffrn_ambient_temperature 100(2)
_diffrn_detector 'CCD plate'
_diffrn_detector_area_resol_mean 8.19
_diffrn_detector_type CCD-PXL-KAF2
_diffrn_measured_fraction_theta_full 0.980
_diffrn_measured_fraction_theta_max 0.954
_diffrn_measurement_device 'three-circle diffractometer'
_diffrn_measurement_device_type 'Bruker AXS Smart 1000'
_diffrn_measurement_method '\f- and \w-scans'
_diffrn_measurement_specimen_support 'polyimid foil'
_diffrn_radiation_monochromator graphite
_diffrn_radiation_probe x-ray
_diffrn_radiation_type MoK\a
_diffrn_radiation_wavelength 0.71073
_diffrn_reflns_av_R_equivalents 0.0864
_diffrn_reflns_av_sigmaI/netI 0.0744
_diffrn_reflns_limit_h_max 12
_diffrn_reflns_limit_h_min -12
_diffrn_reflns_limit_k_max 13
_diffrn_reflns_limit_k_min -13
_diffrn_reflns_limit_l_max 27
_diffrn_reflns_limit_l_min 0
_diffrn_reflns_number 58995
_diffrn_reflns_theta_full 25.00
_diffrn_reflns_theta_max 28.46
_diffrn_reflns_theta_min 2.01
_diffrn_source 'sealed X-Ray tube (Mo)'
_diffrn_source_type 'fine focus tube'
_exptl_absorpt_coefficient_mu 0.424
_exptl_absorpt_correction_T_max 0.745686
_exptl_absorpt_correction_T_min 0.615643
_exptl_absorpt_correction_type multi-scan
_exptl_absorpt_process_details
;
multi-scan from symmetry-related measurements (Blessing 1995)
SADABS (Sheldrick & Bruker AXS, 2004-2008)
;
_exptl_crystal_colour colourless
_exptl_crystal_density_diffrn 1.280
_exptl_crystal_density_method 'not measured'
_exptl_crystal_description needle
_exptl_crystal_F_000 804
_exptl_crystal_size_max 0.15
_exptl_crystal_size_mid 0.08
_exptl_crystal_size_min 0.05
_refine_diff_density_max 0.798
_refine_diff_density_min -0.759
_refine_diff_density_rms 0.116
_refine_ls_extinction_method none
_refine_ls_goodness_of_fit_ref 1.091
_refine_ls_hydrogen_treatment constr
_refine_ls_matrix_type full
_refine_ls_number_parameters 436
_refine_ls_number_reflns 17175
_refine_ls_number_restraints 0
_refine_ls_restrained_S_all 1.091
_refine_ls_R_factor_all 0.0795
_refine_ls_R_factor_gt 0.0562
_refine_ls_shift/su_max 0.001
_refine_ls_shift/su_mean 0.000
_refine_ls_structure_factor_coef Fsqd
_refine_ls_weighting_details 'calc w=1/[\s^2^(Fo^2^)+(0.0758P)^2^+12.8084P] where P=(Fo^2^+2Fc^2^)/3'
_refine_ls_weighting_scheme calc
_refine_ls_wR_factor_gt 0.1412
_refine_ls_wR_factor_ref 0.1580
_reflns_number_gt 13483
_reflns_number_total 17175
_reflns_threshold_expression >2sigma(I)
_cod_data_source_file om400337g_si_002.cif
_cod_data_source_block complex_4a
_cod_database_code 4081010
_audit_block_refno 847

loop_
_symmetry_equiv_pos_as_xyz
'x, y, z'
'-x, -y, -z'

loop_
_atom_site_label
_atom_site_type_symbol
_atom_site_fract_x
_atom_site_fract_y
_atom_site_fract_z
_atom_site_U_iso_or_equiv
_atom_site_adp_type
_atom_site_occupancy
_atom_site_symmetry_multiplicity
_atom_site_calc_flag
_atom_site_refinement_flags
C1 C -0.1979(5) 0.2174(4) 0.1920(2) 0.0134(9) Uani 1 1 d .
H1A H -0.1674 0.2416 0.1466 0.016 Uiso 1 1 calc R
H1B H -0.2954 0.2707 0.1996 0.016 Uiso 1 1 calc R
C2 C -0.0729(5) -0.0209(4) 0.1649(2) 0.0134(9) Uani 1 1 d .
H2A H -0.0897 -0.1116 0.1667 0.016 Uiso 1 1 calc R
H2B H -0.0656 0.0080 0.1176 0.016 Uiso 1 1 calc R
C3 C -0.2075(5) 0.0693(4) 0.1951(2) 0.0117(9) Uani 1 1 d .
C4 C -0.3296(5) 0.0624(5) 0.1497(2) 0.0141(9) Uani 1 1 d .
H4A H -0.3379 -0.0295 0.1481 0.021 Uiso 1 1 calc R
H4B H -0.3093 0.0973 0.1052 0.021 Uiso 1 1 calc R
H4C H -0.4195 0.1149 0.1668 0.021 Uiso 1 1 calc R
C5 C -0.2365(5) 0.0215(4) 0.2655(2) 0.0108(8) Uani 1 1 d .
C6 C -0.3649(5) -0.0109(5) 0.2864(2) 0.0161(9) Uani 1 1 d .
H6 H -0.4410 -0.0009 0.2565 0.019 Uiso 1 1 calc R
C7 C -0.3814(5) -0.0577(5) 0.3510(2) 0.0179(10) Uani 1 1 d .
H7 H -0.4684 -0.0811 0.3656 0.021 Uiso 1 1 calc R
C8 C -0.2704(5) -0.0702(4) 0.3937(2) 0.0158(9) Uani 1 1 d .
H8 H -0.2786 -0.1041 0.4380 0.019 Uiso 1 1 calc R
C9 C -0.1474(5) -0.0323(4) 0.3709(2) 0.0141(9) Uani 1 1 d .
H9 H -0.0719 -0.0382 0.4007 0.017 Uiso 1 1 calc R
C10 C -0.0012(5) 0.4647(5) 0.3016(2) 0.0176(10) Uani 1 1 d .
H10A H 0.0040 0.4204 0.3459 0.026 Uiso 1 1 calc R
H10B H -0.0188 0.5603 0.3053 0.026 Uiso 1 1 calc R
H10C H 0.0895 0.4351 0.2775 0.026 Uiso 1 1 calc R
C11 C -0.1801(6) 0.5280(5) 0.1773(2) 0.0203(10) Uani 1 1 d .
H11A H -0.0922 0.5129 0.1500 0.031 Uiso 1 1 calc R
H11B H -0.2070 0.6212 0.1870 0.031 Uiso 1 1 calc R
H11C H -0.2571 0.5046 0.1535 0.031 Uiso 1 1 calc R
C12 C -0.3193(5) 0.4643(5) 0.3099(2) 0.0159(9) Uani 1 1 d .
C13 C -0.3058(6) 0.3717(5) 0.3722(3) 0.0254(12) Uani 1 1 d .
H13A H -0.3906 0.3974 0.4008 0.038 Uiso 1 1 calc R
H13B H -0.2202 0.3775 0.3958 0.038 Uiso 1 1 calc R
H13C H -0.2979 0.2810 0.3599 0.038 Uiso 1 1 calc R
C14 C -0.4564(6) 0.4568(6) 0.2751(3) 0.0267(12) Uani 1 1 d .
H14A H -0.5398 0.4948 0.3023 0.040 Uiso 1 1 calc R
H14B H -0.4568 0.3644 0.2686 0.040 Uiso 1 1 calc R
H14C H -0.4602 0.5062 0.2322 0.040 Uiso 1 1 calc R
C15 C -0.3349(6) 0.6065(5) 0.3305(3) 0.0241(11) Uani 1 1 d .
H15A H -0.3419 0.6669 0.2911 0.036 Uiso 1 1 calc R
H15B H -0.2513 0.6124 0.3555 0.036 Uiso 1 1 calc R
H15C H -0.4215 0.6305 0.3582 0.036 Uiso 1 1 calc R
C16 C 0.3721(5) -0.1410(5) 0.2089(2) 0.0168(10) Uani 1 1 d .
H16A H 0.4072 -0.0652 0.1891 0.025 Uiso 1 1 calc R
H16B H 0.4451 -0.2218 0.2034 0.025 Uiso 1 1 calc R
H16C H 0.3514 -0.1295 0.2560 0.025 Uiso 1 1 calc R
C17 C 0.1647(5) -0.3179(5) 0.1908(3) 0.0187(10) Uani 1 1 d .
H17A H 0.1700 -0.3350 0.2388 0.028 Uiso 1 1 calc R
H17B H 0.2342 -0.3864 0.1692 0.028 Uiso 1 1 calc R
H17C H 0.0682 -0.3185 0.1768 0.028 Uiso 1 1 calc R
C18 C 0.2410(5) -0.1400(5) 0.0746(2) 0.0183(10) Uani 1 1 d .
C19 C 0.3914(6) -0.2216(6) 0.0595(3) 0.0254(11) Uani 1 1 d .
H19A H 0.4072 -0.2237 0.0116 0.038 Uiso 1 1 calc R
H19B H 0.3998 -0.3117 0.0788 0.038 Uiso 1 1 calc R
H19C H 0.4630 -0.1814 0.0785 0.038 Uiso 1 1 calc R
C20 C 0.2347(6) 0.0030(5) 0.0506(3) 0.0240(11) Uani 1 1 d .
H20A H 0.2628 0.0071 0.0037 0.036 Uiso 1 1 calc R
H20B H 0.3002 0.0393 0.0761 0.036 Uiso 1 1 calc R
H20C H 0.1370 0.0545 0.0565 0.036 Uiso 1 1 calc R
C21 C 0.1337(6) -0.1963(5) 0.0372(3) 0.0245(11) Uani 1 1 d .
H21A H 0.0368 -0.1444 0.0450 0.037 Uiso 1 1 calc R
H21B H 0.1385 -0.2882 0.0529 0.037 Uiso 1 1 calc R
H21C H 0.1572 -0.1921 -0.0101 0.037 Uiso 1 1 calc R
C22 C 0.2154(5) -0.0713(4) 0.3883(2) 0.0114(9) Uani 1 1 d .
C23 C 0.1905(5) -0.1843(4) 0.3610(2) 0.0141(9) Uani 1 1 d .
H23 H 0.1342 -0.1746 0.3228 0.017 Uiso 1 1 calc R
C24 C 0.2459(5) -0.3098(5) 0.3885(2) 0.0165(9) Uani 1 1 d .
H24 H 0.2277 -0.3846 0.3688 0.020 Uiso 1 1 calc R
C25 C 0.3276(5) -0.3266(5) 0.4444(2) 0.0180(10) Uani 1 1 d .
H25 H 0.3657 -0.4124 0.4634 0.022 Uiso 1 1 calc R
C26 C 0.3531(5) -0.2162(5) 0.4723(2) 0.0180(10) Uani 1 1 d .
H26 H 0.4091 -0.2269 0.5107 0.022 Uiso 1 1 calc R
C27 C 0.2980(5) -0.0900(5) 0.4450(2) 0.0139(9) Uani 1 1 d .
H27 H 0.3165 -0.0157 0.4651 0.017 Uiso 1 1 calc R
C28 C 0.1623(5) 0.1610(4) 0.4001(2) 0.0124(9) Uani 1 1 d .
C29 C 0.0536(5) 0.2006(5) 0.4468(2) 0.0152(9) Uani 1 1 d .
H29 H -0.0243 0.1574 0.4513 0.018 Uiso 1 1 calc R
C30 C 0.0583(5) 0.3029(5) 0.4868(2) 0.0194(10) Uani 1 1 d .
H30 H -0.0164 0.3295 0.5183 0.023 Uiso 1 1 calc R
C31 C 0.1720(5) 0.3660(5) 0.4806(2) 0.0189(10) Uani 1 1 d .
H31 H 0.1753 0.4357 0.5080 0.023 Uiso 1 1 calc R
C32 C 0.2800(5) 0.3277(5) 0.4348(2) 0.0172(10) Uani 1 1 d .
H32 H 0.3575 0.3714 0.4305 0.021 Uiso 1 1 calc R
C33 C 0.2763(5) 0.2247(4) 0.3945(2) 0.0140(9) Uani 1 1 d .
H33 H 0.3516 0.1983 0.3632 0.017 Uiso 1 1 calc R
C34 C 0.2571(5) 0.2931(4) 0.1487(2) 0.0130(9) Uani 1 1 d .
C35 C 0.1376(5) 0.3054(5) 0.1100(2) 0.0185(10) Uani 1 1 d .
H35 H 0.0591 0.2697 0.1265 0.022 Uiso 1 1 calc R
C36 C 0.1313(6) 0.3692(5) 0.0475(2) 0.0235(11) Uani 1 1 d .
H36 H 0.0491 0.3763 0.0216 0.028 Uiso 1 1 calc R
C37 C 0.2442(6) 0.4225(5) 0.0228(3) 0.0238(11) Uani 1 1 d .
H37 H 0.2403 0.4657 -0.0200 0.029 Uiso 1 1 calc R
C38 C 0.3624(6) 0.4122(5) 0.0609(3) 0.0221(11) Uani 1 1 d .
H38 H 0.4401 0.4489 0.0443 0.026 Uiso 1 1 calc R
C39 C 0.3691(5) 0.3490(4) 0.1231(2) 0.0161(9) Uani 1 1 d .
H39 H 0.4511 0.3435 0.1488 0.019 Uiso 1 1 calc R
N1 N -0.1013(4) 0.2572(4) 0.23846(19) 0.0127(8) Uani 1 1 d .
N2 N 0.0673(4) -0.0272(4) 0.19444(18) 0.0122(8) Uani 1 1 d .
N3 N -0.1292(4) 0.0129(4) 0.30796(18) 0.0104(7) Uani 1 1 d .
N4 N 0.1581(4) 0.0549(4) 0.35901(18) 0.0113(7) Uani 1 1 d .
S1 S 0.27724(12) 0.20894(11) 0.22764(6) 0.0137(2) Uani 1 1 d .
Si1 Si -0.14941(14) 0.42368(12) 0.25641(6) 0.0121(3) Uani 1 1 d .
Si2 Si 0.20632(13) -0.15331(12) 0.16755(6) 0.0116(3) Uani 1 1 d .
Zr1 Zr 0.06482(5) 0.10467(4) 0.26418(2) 0.00939(11) Uani 1 1 d .

loop_
_atom_site_aniso_label
_atom_site_aniso_U_11
_atom_site_aniso_U_22
_atom_site_aniso_U_33
_atom_site_aniso_U_23
_atom_site_aniso_U_13
_atom_site_aniso_U_12
C1 0.015(2) 0.012(2) 0.013(2) 0.0019(17) -0.0045(17) -0.0024(18)
C2 0.011(2) 0.014(2) 0.015(2) -0.0049(17) -0.0030(17) -0.0015(18)
C3 0.009(2) 0.013(2) 0.013(2) -0.0008(17) -0.0013(17) -0.0032(17)
C4 0.010(2) 0.019(2) 0.014(2) -0.0021(18) -0.0032(17) -0.0021(18)
C5 0.011(2) 0.008(2) 0.014(2) -0.0026(16) 0.0001(16) -0.0019(16)
C6 0.013(2) 0.016(2) 0.021(2) -0.0028(19) -0.0004(18) -0.0060(19)
C7 0.015(2) 0.017(2) 0.023(2) -0.0025(19) 0.0045(19) -0.0088(19)
C8 0.018(2) 0.012(2) 0.017(2) 0.0001(17) 0.0043(18) -0.0036(18)
C9 0.013(2) 0.014(2) 0.015(2) -0.0006(17) -0.0013(17) -0.0015(18)
C10 0.020(2) 0.013(2) 0.021(2) 0.0006(18) -0.0013(19) -0.0057(19)
C11 0.024(3) 0.015(2) 0.019(2) 0.0023(19) -0.001(2) 0.001(2)
C12 0.013(2) 0.015(2) 0.018(2) -0.0015(18) 0.0002(18) 0.0010(18)
C13 0.025(3) 0.025(3) 0.022(3) 0.006(2) 0.007(2) 0.000(2)
C14 0.016(3) 0.035(3) 0.029(3) -0.009(2) -0.001(2) -0.004(2)
C15 0.023(3) 0.020(3) 0.029(3) -0.008(2) 0.002(2) -0.002(2)
C16 0.012(2) 0.016(2) 0.022(2) -0.0013(19) -0.0004(18) -0.0020(18)
C17 0.018(2) 0.017(2) 0.023(3) -0.0013(19) 0.001(2) -0.008(2)
C18 0.021(3) 0.015(2) 0.018(2) -0.0028(19) 0.0034(19) -0.0024(19)
C19 0.025(3) 0.027(3) 0.023(3) -0.009(2) 0.009(2) -0.004(2)
C20 0.031(3) 0.021(3) 0.019(3) -0.003(2) 0.005(2) -0.003(2)
C21 0.027(3) 0.025(3) 0.020(2) -0.008(2) -0.002(2) -0.003(2)
C22 0.011(2) 0.009(2) 0.013(2) 0.0028(16) -0.0008(16) 0.0002(16)
C23 0.013(2) 0.014(2) 0.015(2) 0.0000(17) -0.0007(17) -0.0029(18)
C24 0.016(2) 0.012(2) 0.021(2) -0.0012(19) 0.0027(19) -0.0024(19)
C25 0.018(2) 0.012(2) 0.022(2) 0.0033(19) -0.0008(19) 0.0007(19)
C26 0.018(2) 0.019(2) 0.016(2) 0.0034(19) -0.0031(19) -0.002(2)
C27 0.016(2) 0.013(2) 0.013(2) -0.0008(17) 0.0003(17) -0.0041(18)
C28 0.013(2) 0.009(2) 0.015(2) 0.0032(16) -0.0074(17) 0.0000(17)
C29 0.013(2) 0.014(2) 0.018(2) 0.0041(18) -0.0033(17) -0.0011(18)
C30 0.021(3) 0.017(2) 0.017(2) -0.0013(18) 0.000(2) 0.002(2)
C31 0.027(3) 0.010(2) 0.019(2) -0.0019(18) -0.004(2) -0.0004(19)
C32 0.021(3) 0.013(2) 0.020(2) 0.0003(18) -0.0067(19) -0.0069(19)
C33 0.014(2) 0.012(2) 0.015(2) 0.0012(17) -0.0050(17) -0.0015(18)
C34 0.018(2) 0.009(2) 0.011(2) -0.0007(16) 0.0039(17) -0.0003(18)
C35 0.016(2) 0.019(2) 0.021(2) -0.001(2) -0.0009(18) -0.004(2)
C36 0.028(3) 0.023(3) 0.017(2) 0.002(2) -0.005(2) 0.000(2)
C37 0.036(3) 0.014(2) 0.018(2) 0.0047(19) 0.003(2) -0.001(2)
C38 0.026(3) 0.016(2) 0.024(3) 0.001(2) 0.010(2) -0.005(2)
C39 0.016(2) 0.012(2) 0.020(2) -0.0013(18) 0.0048(19) -0.0031(18)
N1 0.0110(18) 0.0113(18) 0.0155(19) 0.0007(15) -0.0019(15) -0.0018(15)
N2 0.0084(18) 0.0128(19) 0.0155(19) 0.0006(15) -0.0009(14) -0.0029(15)
N3 0.0103(18) 0.0084(17) 0.0121(18) 0.0007(14) -0.0008(14) -0.0016(14)
N4 0.0123(18) 0.0099(18) 0.0129(18) -0.0008(14) -0.0026(14) -0.0047(15)
S1 0.0115(5) 0.0140(5) 0.0157(5) 0.0033(4) -0.0015(4) -0.0042(4)
Si1 0.0130(6) 0.0088(6) 0.0138(6) 0.0017(5) -0.0018(5) -0.0012(5)
Si2 0.0104(6) 0.0102(6) 0.0141(6) -0.0012(5) 0.0004(5) -0.0018(5)
Zr1 0.0090(2) 0.0082(2) 0.0110(2) 0.00060(15) -0.00132(14) -0.00202(16)

loop_
_atom_type_symbol
_atom_type_description
_atom_type_scat_dispersion_real
_atom_type_scat_dispersion_imag
_atom_type_scat_source
C C 0.0033 0.0016 'International Tables Vol C Tables 4.2.6.8 and 6.1.1.4'
H H 0.0000 0.0000 'International Tables Vol C Tables 4.2.6.8 and 6.1.1.4'
N N 0.0061 0.0033 'International Tables Vol C Tables 4.2.6.8 and 6.1.1.4'
S S 0.1246 0.1234 'International Tables Vol C Tables 4.2.6.8 and 6.1.1.4'
Si Si 0.0817 0.0704 'International Tables Vol C Tables 4.2.6.8 and 6.1.1.4'
Zr Zr -2.9673 0.5597 'International Tables Vol C Tables 4.2.6.8 and 6.1.1.4'

loop_
_geom_angle_atom_site_label_1
_geom_angle_atom_site_label_2
_geom_angle_atom_site_label_3
_geom_angle
N1 C1 C3 117.8(4)
N1 C1 H1A 107.9
C3 C1 H1A 107.9
N1 C1 H1B 107.9
C3 C1 H1B 107.9
H1A C1 H1B 107.2
N2 C2 C3 118.5(4)
N2 C2 H2A 107.7
C3 C2 H2A 107.7
N2 C2 H2B 107.7
C3 C2 H2B 107.7
H2A C2 H2B 107.1
C5 C3 C4 111.7(4)
C5 C3 C2 111.0(4)
C4 C3 C2 104.8(4)
C5 C3 C1 110.5(4)
C4 C3 C1 105.8(4)
C2 C3 C1 112.8(4)
C3 C4 H4A 109.5
C3 C4 H4B 109.5
H4A C4 H4B 109.5
C3 C4 H4C 109.5
H4A C4 H4C 109.5
H4B C4 H4C 109.5
N3 C5 C6 121.0(4)
N3 C5 C3 115.9(4)
C6 C5 C3 123.1(4)
C7 C6 C5 119.6(4)
C7 C6 H6 120.2
C5 C6 H6 120.2
C8 C7 C6 119.4(4)
C8 C7 H7 120.3
C6 C7 H7 120.3
C7 C8 C9 118.5(4)
C7 C8 H8 120.8
C9 C8 H8 120.8
N3 C9 C8 122.9(4)
N3 C9 H9 118.5
C8 C9 H9 118.5
Si1 C10 H10A 109.5
Si1 C10 H10B 109.5
H10A C10 H10B 109.5
Si1 C10 H10C 109.5
H10A C10 H10C 109.5
H10B C10 H10C 109.5
Si1 C11 H11A 109.5
Si1 C11 H11B 109.5
H11A C11 H11B 109.5
Si1 C11 H11C 109.5
H11A C11 H11C 109.5
H11B C11 H11C 109.5
C13 C12 C14 108.4(4)
C13 C12 C15 108.5(4)
C14 C12 C15 107.9(4)
C13 C12 Si1 110.1(3)
C14 C12 Si1 114.4(3)
C15 C12 Si1 107.4(3)
C12 C13 H13A 109.5
C12 C13 H13B 109.5
H13A C13 H13B 109.5
C12 C13 H13C 109.5
H13A C13 H13C 109.5
H13B C13 H13C 109.5
C12 C14 H14A 109.5
C12 C14 H14B 109.5
H14A C14 H14B 109.5
C12 C14 H14C 109.5
H14A C14 H14C 109.5
H14B C14 H14C 109.5
C12 C15 H15A 109.5
C12 C15 H15B 109.5
H15A C15 H15B 109.5
C12 C15 H15C 109.5
H15A C15 H15C 109.5
H15B C15 H15C 109.5
Si2 C16 H16A 109.5
Si2 C16 H16B 109.5
H16A C16 H16B 109.5
Si2 C16 H16C 109.5
H16A C16 H16C 109.5
H16B C16 H16C 109.5
Si2 C17 H17A 109.5
Si2 C17 H17B 109.5
H17A C17 H17B 109.5
Si2 C17 H17C 109.5
H17A C17 H17C 109.5
H17B C17 H17C 109.5
C20 C18 C21 110.0(4)
C20 C18 C19 108.8(4)
C21 C18 C19 107.7(4)
C20 C18 Si2 110.5(3)
C21 C18 Si2 111.5(3)
C19 C18 Si2 108.3(3)
C18 C19 H19A 109.5
C18 C19 H19B 109.5
H19A C19 H19B 109.5
C18 C19 H19C 109.5
H19A C19 H19C 109.5
H19B C19 H19C 109.5
C18 C20 H20A 109.5
C18 C20 H20B 109.5
H20A C20 H20B 109.5
C18 C20 H20C 109.5
H20A C20 H20C 109.5
H20B C20 H20C 109.5
C18 C21 H21A 109.5
C18 C21 H21B 109.5
H21A C21 H21B 109.5
C18 C21 H21C 109.5
H21A C21 H21C 109.5
H21B C21 H21C 109.5
C27 C22 C23 117.3(4)
C27 C22 N4 122.4(4)
C23 C22 N4 120.3(4)
C24 C23 C22 121.7(4)
C24 C23 H23 119.2
C22 C23 H23 119.2
C25 C24 C23 120.3(5)
C25 C24 H24 119.9
C23 C24 H24 119.9
C24 C25 C26 118.9(4)
C24 C25 H25 120.5
C26 C25 H25 120.5
C25 C26 C27 121.1(4)
C25 C26 H26 119.4
C27 C26 H26 119.4
C26 C27 C22 120.6(4)
C26 C27 H27 119.7
C22 C27 H27 119.7
C33 C28 C29 119.0(4)
C33 C28 N4 120.4(4)
C29 C28 N4 120.6(4)
C30 C29 C28 120.6(4)
C30 C29 H29 119.7
C28 C29 H29 119.7
C31 C30 C29 120.0(5)
C31 C30 H30 120.0
C29 C30 H30 120.0
C32 C31 C30 120.0(4)
C32 C31 H31 120.0
C30 C31 H31 120.0
C31 C32 C33 120.4(5)
C31 C32 H32 119.8
C33 C32 H32 119.8
C28 C33 C32 120.1(4)
C28 C33 H33 119.9
C32 C33 H33 119.9
C35 C34 C39 117.8(4)
C35 C34 S1 124.2(4)
C39 C34 S1 118.0(4)
C36 C35 C34 121.0(5)
C36 C35 H35 119.5
C34 C35 H35 119.5
C37 C36 C35 120.3(5)
C37 C36 H36 119.9
C35 C36 H36 119.9
C38 C37 C36 119.3(5)
C38 C37 H37 120.3
C36 C37 H37 120.3
C37 C38 C39 120.7(5)
C37 C38 H38 119.7
C39 C38 H38 119.7
C38 C39 C34 121.0(5)
C38 C39 H39 119.5
C34 C39 H39 119.5
C1 N1 Si1 114.0(3)
C1 N1 Zr1 111.7(3)
Si1 N1 Zr1 134.3(2)
C2 N2 Si2 115.0(3)
C2 N2 Zr1 114.6(3)
Si2 N2 Zr1 130.3(2)
C9 N3 C5 118.6(4)
C9 N3 Zr1 126.8(3)
C5 N3 Zr1 114.2(3)
C22 N4 C28 114.0(4)
C22 N4 Zr1 128.3(3)
C28 N4 Zr1 117.7(3)
C34 S1 Zr1 113.43(16)
N1 Si1 C10 108.5(2)
N1 Si1 C11 109.1(2)
C10 Si1 C11 110.1(2)
N1 Si1 C12 113.3(2)
C10 Si1 C12 108.0(2)
C11 Si1 C12 107.9(2)
N2 Si2 C16 107.9(2)
N2 Si2 C17 110.2(2)
C16 Si2 C17 109.1(2)
N2 Si2 C18 112.8(2)
C16 Si2 C18 108.0(2)
C17 Si2 C18 108.7(2)
N2 Zr1 N1 104.11(15)
N2 Zr1 N4 124.14(15)
N1 Zr1 N4 127.69(15)
N2 Zr1 N3 82.10(14)
N1 Zr1 N3 80.82(14)
N4 Zr1 N3 86.55(13)
N2 Zr1 S1 102.56(11)
N1 Zr1 S1 100.00(12)
N4 Zr1 S1 88.94(10)
N3 Zr1 S1 174.83(9)

loop_
_geom_bond_atom_site_label_1
_geom_bond_atom_site_label_2
_geom_bond_distance
C1 N1 1.485(6)
C1 C3 1.562(6)
C1 H1A 0.9900
C1 H1B 0.9900
C2 N2 1.479(6)
C2 C3 1.554(6)
C2 H2A 0.9900
C2 H2B 0.9900
C3 C5 1.516(6)
C3 C4 1.534(6)
C4 H4A 0.9800
C4 H4B 0.9800
C4 H4C 0.9800
C5 N3 1.351(6)
C5 C6 1.389(6)
C6 C7 1.383(7)
C6 H6 0.9500
C7 C8 1.377(7)
C7 H7 0.9500
C8 C9 1.378(6)
C8 H8 0.9500
C9 N3 1.350(6)
C9 H9 0.9500
C10 Si1 1.860(5)
C10 H10A 0.9800
C10 H10B 0.9800
C10 H10C 0.9800
C11 Si1 1.874(5)
C11 H11A 0.9800
C11 H11B 0.9800
C11 H11C 0.9800
C12 C13 1.530(7)
C12 C14 1.534(7)
C12 C15 1.541(7)
C12 Si1 1.906(5)
C13 H13A 0.9800
C13 H13B 0.9800
C13 H13C 0.9800
C14 H14A 0.9800
C14 H14B 0.9800
C14 H14C 0.9800
C15 H15A 0.9800
C15 H15B 0.9800
C15 H15C 0.9800
C16 Si2 1.857(5)
C16 H16A 0.9800
C16 H16B 0.9800
C16 H16C 0.9800
C17 Si2 1.869(5)
C17 H17A 0.9800
C17 H17B 0.9800
C17 H17C 0.9800
C18 C20 1.525(7)
C18 C21 1.535(7)
C18 C19 1.537(7)
C18 Si2 1.905(5)
C19 H19A 0.9800
C19 H19B 0.9800
C19 H19C 0.9800
C20 H20A 0.9800
C20 H20B 0.9800
C20 H20C 0.9800
C21 H21A 0.9800
C21 H21B 0.9800
C21 H21C 0.9800
C22 C27 1.402(6)
C22 C23 1.403(6)
C22 N4 1.410(5)
C23 C24 1.387(6)
C23 H23 0.9500
C24 C25 1.384(7)
C24 H24 0.9500
C25 C26 1.387(7)
C25 H25 0.9500
C26 C27 1.391(6)
C26 H26 0.9500
C27 H27 0.9500
C28 C33 1.393(6)
C28 C29 1.394(6)
C28 N4 1.437(6)
C29 C30 1.393(7)
C29 H29 0.9500
C30 C31 1.387(7)
C30 H30 0.9500
C31 C32 1.377(7)
C31 H31 0.9500
C32 C33 1.400(6)
C32 H32 0.9500
C33 H33 0.9500
C34 C35 1.391(6)
C34 C39 1.396(6)
C34 S1 1.771(4)
C35 C36 1.389(7)
C35 H35 0.9500
C36 C37 1.382(8)
C36 H36 0.9500
C37 C38 1.377(8)
C37 H37 0.9500
C38 C39 1.380(7)
C38 H38 0.9500
C39 H39 0.9500
N1 Si1 1.754(4)
N1 Zr1 2.045(4)
N2 Si2 1.755(4)
N2 Zr1 2.034(4)
N3 Zr1 2.385(4)
N4 Zr1 2.138(4)
S1 Zr1 2.5708(15)

loop_
_geom_torsion_atom_site_label_1
_geom_torsion_atom_site_label_2
_geom_torsion_atom_site_label_3
_geom_torsion_atom_site_label_4
_geom_torsion
N2 C2 C3 C5 -64.2(5)
N2 C2 C3 C4 175.1(4)
N2 C2 C3 C1 60.4(5)
N1 C1 C3 C5 50.9(5)
N1 C1 C3 C4 171.9(4)
N1 C1 C3 C2 -74.0(5)
C4 C3 C5 N3 174.3(4)
C2 C3 C5 N3 57.7(5)
C1 C3 C5 N3 -68.2(5)
C4 C3 C5 C6 -6.2(6)
C2 C3 C5 C6 -122.8(5)
C1 C3 C5 C6 111.2(5)
N3 C5 C6 C7 -2.6(7)
C3 C5 C6 C7 178.0(4)
C5 C6 C7 C8 0.7(7)
C6 C7 C8 C9 1.5(7)
C7 C8 C9 N3 -1.9(7)
C27 C22 C23 C24 -0.5(7)
N4 C22 C23 C24 179.7(4)
C22 C23 C24 C25 0.4(7)
C23 C24 C25 C26 -0.1(7)
C24 C25 C26 C27 0.0(7)
C25 C26 C27 C22 -0.2(7)
C23 C22 C27 C26 0.5(7)
N4 C22 C27 C26 -179.8(4)
C33 C28 C29 C30 0.5(7)
N4 C28 C29 C30 179.6(4)
C28 C29 C30 C31 -0.2(7)
C29 C30 C31 C32 0.2(7)
C30 C31 C32 C33 -0.3(7)
C29 C28 C33 C32 -0.6(7)
N4 C28 C33 C32 -179.8(4)
C31 C32 C33 C28 0.6(7)
C39 C34 C35 C36 1.1(7)
S1 C34 C35 C36 -177.8(4)
C34 C35 C36 C37 -0.4(8)
C35 C36 C37 C38 -0.4(8)
C36 C37 C38 C39 0.3(8)
C37 C38 C39 C34 0.5(7)
C35 C34 C39 C38 -1.2(7)
S1 C34 C39 C38 177.8(4)
C3 C1 N1 Si1 -154.7(3)
C3 C1 N1 Zr1 27.7(5)
C3 C2 N2 Si2 168.6(3)
C3 C2 N2 Zr1 -7.7(5)
C8 C9 N3 C5 0.0(7)
C8 C9 N3 Zr1 172.5(3)
C6 C5 N3 C9 2.3(6)
C3 C5 N3 C9 -178.3(4)
C6 C5 N3 Zr1 -171.1(3)
C3 C5 N3 Zr1 8.3(5)
C27 C22 N4 C28 -14.0(6)
C23 C22 N4 C28 165.8(4)
C27 C22 N4 Zr1 167.4(3)
C23 C22 N4 Zr1 -12.9(6)
C33 C28 N4 C22 94.1(5)
C29 C28 N4 C22 -85.1(5)
C33 C28 N4 Zr1 -87.1(4)
C29 C28 N4 Zr1 93.7(4)
C35 C34 S1 Zr1 1.4(5)
C39 C34 S1 Zr1 -177.6(3)
C1 N1 Si1 C10 -169.5(3)
Zr1 N1 Si1 C10 7.4(4)
C1 N1 Si1 C11 -49.5(4)
Zr1 N1 Si1 C11 127.4(3)
C1 N1 Si1 C12 70.6(4)
Zr1 N1 Si1 C12 -112.5(3)
C13 C12 Si1 N1 53.3(4)
C14 C12 Si1 N1 -69.1(4)
C15 C12 Si1 N1 171.2(3)
C13 C12 Si1 C10 -66.8(4)
C14 C12 Si1 C10 170.8(4)
C15 C12 Si1 C10 51.1(4)
C13 C12 Si1 C11 174.2(4)
C14 C12 Si1 C11 51.8(4)
C15 C12 Si1 C11 -67.9(4)
C2 N2 Si2 C16 178.7(3)
Zr1 N2 Si2 C16 -5.8(3)
C2 N2 Si2 C17 -62.3(4)
Zr1 N2 Si2 C17 113.3(3)
C2 N2 Si2 C18 59.4(4)
Zr1 N2 Si2 C18 -125.0(3)
C20 C18 Si2 N2 41.9(4)
C21 C18 Si2 N2 -80.8(4)
C19 C18 Si2 N2 160.9(3)
C20 C18 Si2 C16 -77.3(4)
C21 C18 Si2 C16 160.0(3)
C19 C18 Si2 C16 41.7(4)
C20 C18 Si2 C17 164.4(4)
C21 C18 Si2 C17 41.8(4)
C19 C18 Si2 C17 -76.5(4)
C2 N2 Zr1 N1 -27.2(3)
Si2 N2 Zr1 N1 157.2(3)
C2 N2 Zr1 N4 131.5(3)
Si2 N2 Zr1 N4 -44.0(3)
C2 N2 Zr1 N3 51.2(3)
Si2 N2 Zr1 N3 -124.4(3)
C2 N2 Zr1 S1 -131.1(3)
Si2 N2 Zr1 S1 53.4(3)
C1 N1 Zr1 N2 16.9(3)
Si1 N1 Zr1 N2 -160.0(3)
C1 N1 Zr1 N4 -140.8(3)
Si1 N1 Zr1 N4 42.2(4)
C1 N1 Zr1 N3 -62.5(3)
Si1 N1 Zr1 N3 120.6(3)
C1 N1 Zr1 S1 122.7(3)
Si1 N1 Zr1 S1 -54.2(3)
C22 N4 Zr1 N2 -8.3(4)
C28 N4 Zr1 N2 173.0(3)
C22 N4 Zr1 N1 145.3(3)
C28 N4 Zr1 N1 -33.3(4)
C22 N4 Zr1 N3 69.7(4)
C28 N4 Zr1 N3 -108.9(3)
C22 N4 Zr1 S1 -112.8(4)
C28 N4 Zr1 S1 68.5(3)
C9 N3 Zr1 N2 130.3(4)
C5 N3 Zr1 N2 -57.0(3)
C9 N3 Zr1 N1 -124.0(4)
C5 N3 Zr1 N1 48.8(3)
C9 N3 Zr1 N4 5.1(4)
C5 N3 Zr1 N4 177.8(3)
C9 N3 Zr1 S1 -24.3(13)
C5 N3 Zr1 S1 148.4(9)
C34 S1 Zr1 N2 62.1(2)
C34 S1 Zr1 N1 -45.0(2)
C34 S1 Zr1 N4 -173.11(19)
C34 S1 Zr1 N3 -143.7(10)
